data_1546342
loop_
_publ_author_name
'Liu, Xinxin'
'Zhang, Dan'
'Li, Lingyun'
'Sun, Xuejiao'
'Zhang, Le'
'Yuan, Hongming'

_publ_section_title
;
 Proton conduction in a new 3-D open-framework vanadoborate with an
 abundant hydrogen bond system
;
_journal_issue 28
_journal_name_full 'Dalton Transactions'
_journal_page_first 9103
_journal_page_last 9109
_journal_paper_doi 10.1039/C7DT01334E
_journal_volume 46
_journal_year 2017
_chemical_formula_moiety 'B18 H6 O60 V12, 4(C2 H10 N2), 10(O)'
_chemical_formula_sum 'C8 H46 B18 N8 O70 V12'
_chemical_formula_weight 2180.39
_space_group_crystal_system monoclinic
_space_group_IT_number 15
_space_group_name_Hall '-C 2yc'
_space_group_name_H-M_alt 'C 1 2/c 1'
_symmetry_space_group_name_Hall '-C 2yc'
_symmetry_space_group_name_H-M 'C 1 2/c 1'
_atom_sites_solution_hydrogens mixed
_atom_sites_solution_primary direct
_audit_creation_date 2017-05-18
_audit_creation_method
;
Olex2 1.2
(compiled 2017.03.28 svn.r3405 for OlexSys, GUI svn.r5337)
;
_audit_update_record
;
2017-05-23 deposited with the CCDC.
2017-06-16 downloaded from the CCDC.
;
_cell_angle_alpha 90
_cell_angle_beta 108.118(2)
_cell_angle_gamma 90
_cell_formula_units_Z 4
_cell_length_a 22.7963(11)
_cell_length_b 14.7612(8)
_cell_length_c 21.9272(12)
_cell_measurement_reflns_used 55557
_cell_measurement_temperature 173(2)
_cell_measurement_theta_max 25.730
_cell_measurement_theta_min 2.784
_cell_volume 7012.7(6)
_computing_cell_refinement 'Bruker SMART'
_computing_data_collection 'Bruker APEX2'
_computing_data_reduction 'Bruker SAINT'
_computing_molecular_graphics 'Olex2 (Dolomanov et al., 2009)'
_computing_publication_material 'Olex2 (Dolomanov et al., 2009)'
_computing_structure_refinement 'XL (Sheldrick, 2008)'
_computing_structure_solution 'ShelXS (Sheldrick, 2008)'
_diffrn_ambient_temperature 172.99
_diffrn_measured_fraction_theta_full 0.992
_diffrn_measured_fraction_theta_max 0.992
_diffrn_measurement_device_type 'Bruker APEXII'
_diffrn_measurement_method 'phi and omega scans'
_diffrn_radiation_type MoK\a
_diffrn_radiation_wavelength 0.71073
_diffrn_reflns_av_R_equivalents 0.0413
_diffrn_reflns_av_unetI/netI 0.0208
_diffrn_reflns_Laue_measured_fraction_full 0.992
_diffrn_reflns_Laue_measured_fraction_max 0.992
_diffrn_reflns_limit_h_max 27
_diffrn_reflns_limit_h_min -27
_diffrn_reflns_limit_k_max 18
_diffrn_reflns_limit_k_min -18
_diffrn_reflns_limit_l_max 26
_diffrn_reflns_limit_l_min -26
_diffrn_reflns_number 55557
_diffrn_reflns_point_group_measured_fraction_full 0.992
_diffrn_reflns_point_group_measured_fraction_max 0.992
_diffrn_reflns_theta_full 25.242
_diffrn_reflns_theta_max 25.730
_diffrn_reflns_theta_min 2.784
_diffrn_source 'sealed tube'
_exptl_absorpt_coefficient_mu 1.658
_exptl_absorpt_correction_T_max 0.7453
_exptl_absorpt_correction_T_min 0.6505
_exptl_absorpt_correction_type multi-scan
_exptl_absorpt_process_details 'SADABS 2014/5'
_exptl_crystal_colour Brown
_exptl_crystal_density_diffrn 2.065
_exptl_crystal_description Rod-Like
_exptl_crystal_F_000 4304
_exptl_crystal_size_max 0.21
_exptl_crystal_size_mid 0.2
_exptl_crystal_size_min 0.19
_platon_squeeze_details
;
TITL 1 in C2/c
CELL   22.7963   14.7612   21.9272     90.00    108.12     90.00
SPGR C2/c
# Solvent Accessible Volume =       321
# Electrons Found in S.A.V. =        91
# Note: Atoms in Void as Cxxx and Qxxx all others
C101 0.133 0.261 0.410 !       4.36 eA-3
Q102 0.977 0.307 0.202 !       3.67 eA-3
C103 0.861 0.328 0.128 !       2.55 eA-3
Q104 0.881 0.316 0.152 !       2.31 eA-3
Q105 0.952 0.016 0.321 !       2.02 eA-3
Q106 0.104 0.221 0.389 !       2.01 eA-3
Q107 0.872 0.251 0.207 !       1.87 eA-3
Q108 0.937 0.153 0.223 !       1.75 eA-3
Q109 0.774 0.233 0.003 !       1.74 eA-3
Q110 0.798 0.296 0.148 !       1.56 eA-3
Q111 0.108 0.183 0.037 !       1.30 eA-3
Q112 0.388 0.461 0.302 !       1.28 eA-3
Q113 0.789 0.234 0.071 !       1.20 eA-3
Q114 0.046 0.217 0.326 !       1.20 eA-3
Q115 0.201 0.374 0.325 !       0.72 eA-3
Q116 0.586 0.172 0.140 !       0.71 eA-3
Q117 0.228 0.208 0.154 !       0.68 eA-3
Q118 0.889 0.234 0.157 !       0.67 eA-3
Q119 1.000 0.250 0.251 !       0.65 eA-3
Q120 0.386 0.107 0.048 !       0.63 eA-3
Q121 0.767 0.499 0.475 !       0.60 eA-3
Q122 0.313 0.252 0.290 !       0.58 eA-3
Q123 0.881 0.333 0.192 !       0.56 eA-3
Q124 0.055 0.136 0.075 !       0.55 eA-3
Q125 0.249 0.020 0.094 !       0.54 eA-3
Q126 0.740 0.247 0.079 !       0.54 eA-3
Q127 0.385 0.170 0.424 !       0.53 eA-3
Q128 0.301 0.093 0.358 !       0.53 eA-3
Q129 0.959 0.130 0.169 !       0.53 eA-3
Q130 0.304 0.230 0.350 !       0.52 eA-3
Q131 0.681 0.123 0.196 !       0.51 eA-3
;
_refine_diff_density_max 1.894
_refine_diff_density_min -0.973
_refine_diff_density_rms 0.124
_refine_ls_extinction_method none
_refine_ls_goodness_of_fit_ref 1.035
_refine_ls_hydrogen_treatment constr
_refine_ls_matrix_type full
_refine_ls_number_parameters 534
_refine_ls_number_reflns 6645
_refine_ls_number_restraints 19
_refine_ls_restrained_S_all 1.050
_refine_ls_R_factor_all 0.0540
_refine_ls_R_factor_gt 0.0454
_refine_ls_shift/su_max 0.001
_refine_ls_shift/su_mean 0.000
_refine_ls_structure_factor_coef Fsqd
_refine_ls_weighting_details 'w=1/[\s^2^(Fo^2^)+(0.0523P)^2^+83.1978P] where P=(Fo^2^+2Fc^2^)/3'
_refine_ls_weighting_scheme calc
_refine_ls_wR_factor_gt 0.1128
_refine_ls_wR_factor_ref 0.1191
_reflns_Friedel_coverage 0.000
_reflns_number_gt 5805
_reflns_number_total 6645
_reflns_threshold_expression 'I > 2\s(I)'
_cod_data_source_file c7dt01334e2.cif
_cod_data_source_block 1
_cod_database_code 1546342
_shelx_shelxl_version_number 2016/6
_shelx_space_group_comment
;
The symmetry employed for this shelxl refinement is uniquely defined
by the following loop, which should always be used as a source of
symmetry information in preference to the above space-group names.
They are only intended as comments.
;
_shelx_estimated_absorpt_t_max 0.743
_shelx_estimated_absorpt_t_min 0.722
_olex2_refinement_description
;
1. Fixed Uiso
 At 1.2 times of:
  All C(H,H) groups, H23 of O23, {H2A,H2B,H2C} of N2, {H3A,H3B,H3C} of N3,
  {H4A,H4B,H4C} of N4
 At 1.5 times of:
  H21 of O21, H29 of O29, {H1A1,H1A2,H1A3} of N1A, {H1B1,H1B2,H1B3} of N1B
2. Restrained distances
 C2-C1A = C4-C3
 1.47 with sigma of 0.02
 N3-C3 = N4-C4 = N2-C2 = N1A-C1A
 1.53 with sigma of 0.02
 N2-C1A
 2.47 with sigma of 0.02
 C2-N1A
 2.47 with sigma of 0.02
 N3-C4
 2.47 with sigma of 0.02
 C3-N4
 2.47 with sigma of 0.02
 N2-N1A
 3.76 with sigma of 0.02
 N3-N4
 3.76 with sigma of 0.02
 O23-O24
 2.38 with sigma of 0.02
 N1A-C1A
 1.53 with sigma of 0.02
 C2-C1A
 1.47 with sigma of 0.02
 C1B-C2
 1.47 with sigma of 0.02
 N1B-C1B
 1.53 with sigma of 0.02
 C2-N1B
 2.4 with sigma of 0.02
 O23-H23
 0.84 with sigma of 0.02
3. Others
 Fixed Sof: C1A(0.65) H1A4(0.65) H1A5(0.65) C1B(0.35) H1B4(0.35) H1B5(0.35)
 N1A(0.65) H1A1(0.65) H1A2(0.65) H1A3(0.65) N1B(0.35) H1B1(0.35) H1B2(0.35)
 H1B3(0.35)
4.a Rotating group:
 O23(H23)
4.b Secondary CH2 refined with riding coordinates:
 C1A(H1A4,H1A5), C1B(H1B4,H1B5), C3(H3D,H3E), C4(H4D,H4E)
4.c Idealised Me refined as rotating group:
 N1A(H1A1,H1A2,H1A3), N1B(H1B1,H1B2,H1B3), N2(H2A,H2B,H2C), N3(H3A,H3B,H3C),
 N4(H4A,H4B,H4C)
4.d Idealised tetrahedral OH refined as rotating group:
 O21(H21), O29(H29)
;
_platon_squeeze_void_probe_radius 1.20
_olex2_submission_special_instructions 'No special instructions were received'

loop_
_space_group_symop_operation_xyz
'x, y, z'
'-x, y, -z+1/2'
'x+1/2, y+1/2, z'
'-x+1/2, y+1/2, -z+1/2'
'-x, -y, -z'
'x, -y, z-1/2'
'-x+1/2, -y+1/2, -z'
'x+1/2, -y+1/2, z-1/2'

loop_
_atom_site_label
_atom_site_type_symbol
_atom_site_fract_x
_atom_site_fract_y
_atom_site_fract_z
_atom_site_U_iso_or_equiv
_atom_site_adp_type
_atom_site_occupancy
_atom_site_site_symmetry_order
_atom_site_calc_flag
_atom_site_refinement_flags_posn
_atom_site_refinement_flags_adp
_atom_site_refinement_flags_occupancy
_atom_site_disorder_assembly
_atom_site_disorder_group
V1 V 0.16802(3) 0.73750(4) 0.33548(3) 0.01117(15) Uani 1 1 d . . . . .
V2 V 0.29705(3) 0.66601(4) 0.36022(3) 0.01140(15) Uani 1 1 d . . . . .
V3 V 0.31284(3) 0.86415(4) 0.39314(3) 0.01100(15) Uani 1 1 d . . . . .
V4 V 0.19391(3) 0.51039(4) 0.50021(3) 0.01139(15) Uani 1 1 d . . . . .
V5 V 0.17392(3) 0.94999(4) 0.42605(3) 0.01230(16) Uani 1 1 d . . . . .
V6 V 0.41517(3) 0.70563(4) 0.58931(3) 0.01118(15) Uani 1 1 d . . . . .
B1 B 0.0914(2) 0.5221(3) 0.2760(2) 0.0144(9) Uani 1 1 d . . . . .
B2 B 0.1925(2) 0.5325(3) 0.3596(2) 0.0131(9) Uani 1 1 d . . . . .
B3 B 0.2947(2) 0.4887(3) 0.4337(2) 0.0143(9) Uani 1 1 d . . . . .
B4 B 0.3950(2) 0.4083(3) 0.4742(2) 0.0177(10) Uani 1 1 d . . . . .
B5 B 0.3957(2) 0.5762(3) 0.4739(2) 0.0144(9) Uani 1 1 d . . . . .
B6 B 0.4214(2) 0.7332(3) 0.4525(2) 0.0133(9) Uani 1 1 d . . . . .
B7 B 0.4885(2) 0.8607(3) 0.4414(2) 0.0151(9) Uani 1 1 d . . . . .
B8 B 0.4267(2) 0.8795(3) 0.5160(2) 0.0124(9) Uani 1 1 d . . . . .
B9 B 0.40408(19) 0.9101(3) 0.6178(2) 0.0106(8) Uani 1 1 d . . . . .
O1 O 0.21505(12) 0.62478(18) 0.35382(13) 0.0139(6) Uani 1 1 d . . . . .
O1W O 0.250000 0.750000 0.500000 0.137(5) Uani 1 2 d S . P . .
O2 O 0.13073(13) 0.7419(2) 0.25902(14) 0.0214(7) Uani 1 1 d . . . . .
O2W O 0.500000 0.7785(4) 0.750000 0.0404(13) Uani 1 2 d S T P . .
O3 O 0.27473(12) 0.51333(19) 0.48902(13) 0.0145(6) Uani 1 1 d . . . . .
O3W O 0.1066(3) 0.3020(4) 0.2285(4) 0.092(2) Uani 1 1 d . . . . .
O4 O 0.31202(13) 0.6444(2) 0.29317(14) 0.0204(6) Uani 1 1 d . . . . .
O4W O 0.2642(2) 0.3882(4) 0.2803(2) 0.0650(15) Uani 1 1 d G . . . .
O5 O 0.35737(12) 0.74954(19) 0.41105(13) 0.0145(6) Uani 1 1 d . . . . .
O5W O 0.2604(3) 0.2520(4) 0.4271(4) 0.098(2) Uani 1 1 d . . . . .
O6 O 0.14555(13) 0.84376(19) 0.37358(13) 0.0157(6) Uani 1 1 d . . . . .
O6W O 0.5068(6) 0.6686(5) 0.3477(4) 0.149(4) Uani 1 1 d . . . . .
O7 O 0.13975(15) 1.0367(2) 0.38414(16) 0.0262(7) Uani 1 1 d . . . . .
O8 O 0.25564(12) 0.94044(19) 0.41772(13) 0.0147(6) Uani 1 1 d . . . . .
O9 O 0.33438(14) 0.9173(2) 0.33866(14) 0.0197(6) Uani 1 1 d . . . . .
O10 O 0.36462(12) 0.91056(19) 0.47643(13) 0.0136(6) Uani 1 1 d . . . . .
O11 O 0.44303(12) 0.92061(18) 0.57831(13) 0.0121(5) Uani 1 1 d . . . . .
O12 O 0.34486(12) 0.96335(18) 0.59387(13) 0.0119(5) Uani 1 1 d . . . . .
O13 O 0.38844(12) 0.81412(18) 0.62284(13) 0.0132(6) Uani 1 1 d . . . . .
O14 O 0.48318(13) 0.6779(2) 0.63656(14) 0.0190(6) Uani 1 1 d . . . . .
O16 O 0.42718(12) 0.77707(18) 0.51692(13) 0.0126(6) Uani 1 1 d . . . . .
O17 O 0.38298(12) 0.60426(19) 0.53324(13) 0.0145(6) Uani 1 1 d . . . . .
O18 O 0.43600(12) 0.63924(19) 0.45771(13) 0.0140(6) Uani 1 1 d . . . . .
O19 O 0.46446(13) 0.7772(2) 0.42309(14) 0.0169(6) Uani 1 1 d . . . . .
O20 O 0.47331(12) 0.90946(19) 0.48645(13) 0.0146(6) Uani 1 1 d . . . . .
O21 O 0.52967(14) 0.8940(2) 0.41225(15) 0.0229(7) Uani 1 1 d . . . . .
H21 H 0.537919 0.948256 0.423122 0.034 Uiso 1 1 calc R U . . .
O22 O 0.42684(13) 0.48734(19) 0.48434(14) 0.0171(6) Uani 1 1 d . . . . .
O23 O 0.42569(15) 0.3269(2) 0.48898(19) 0.0334(9) Uani 1 1 d D . . . .
H23 H 0.461928 0.334076 0.500243 0.040 Uiso 1 1 d DR U . . .
O24 O 0.33251(13) 0.40464(19) 0.44907(15) 0.0191(6) Uani 1 1 d D . . . .
O25 O 0.33380(12) 0.56559(18) 0.42158(13) 0.0123(6) Uani 1 1 d . . . . .
O26 O 0.24237(12) 0.46956(18) 0.37920(13) 0.0132(6) Uani 1 1 d . . . . .
O27 O 0.15198(12) 0.50368(19) 0.29607(13) 0.0148(6) Uani 1 1 d . . . . .
O28 O 0.06117(12) 0.55696(19) 0.31606(13) 0.0145(6) Uani 1 1 d . . . . .
O29 O 0.05910(13) 0.5040(2) 0.21286(14) 0.0220(7) Uani 1 1 d . . . . .
H29 H 0.021626 0.516247 0.206030 0.033 Uiso 1 1 calc R U . . .
O30 O 0.17557(14) 0.4071(2) 0.51105(15) 0.0199(6) Uani 1 1 d . . . . .
O31 O 0.25087(12) 0.77851(19) 0.34834(13) 0.0137(6) Uani 1 1 d . . . . .
C1A C 0.3241(3) 0.1218(5) 0.3366(4) 0.0245(15) Uiso 0.65 1 d D . P A 1
H1A4 H 0.329037 0.085595 0.300449 0.029 Uiso 0.65 1 calc R U P A 1
H1A5 H 0.301309 0.084675 0.359326 0.029 Uiso 0.65 1 calc R U P A 1
C1B C 0.3255(6) 0.1604(11) 0.3562(6) 0.030(3) Uiso 0.35 1 d D . P A 2
H1B4 H 0.315778 0.225260 0.347022 0.036 Uiso 0.35 1 calc R U P A 2
H1B5 H 0.302991 0.138242 0.385313 0.036 Uiso 0.35 1 calc R U P A 2
C2 C 0.3894(2) 0.1477(3) 0.3839(2) 0.0324(11) Uani 1 1 d D . . . .
H2D H 0.413361 0.182875 0.361372 0.039 Uiso 1 1 calc R U . A 1
H2E H 0.385200 0.184073 0.420216 0.039 Uiso 1 1 calc R U . A 1
C3 C 0.4202(4) 0.4733(6) 0.3429(4) 0.092(3) Uani 1 1 d D . . . .
H3D H 0.410356 0.412034 0.355326 0.110 Uiso 1 1 calc R U . . .
H3E H 0.389499 0.516218 0.349903 0.110 Uiso 1 1 calc R U . . .
C4 C 0.4165(4) 0.4735(8) 0.2767(4) 0.087(3) Uani 1 1 d D . . . .
H4D H 0.436101 0.418619 0.265830 0.105 Uiso 1 1 calc R U . . .
H4E H 0.437153 0.527700 0.266290 0.105 Uiso 1 1 calc R U . . .
N1A N 0.2889(3) 0.2058(4) 0.3116(3) 0.0276(13) Uiso 0.65 1 d D . P A 1
H1A1 H 0.279440 0.234526 0.344092 0.041 Uiso 0.65 1 calc R U P A 1
H1A2 H 0.253431 0.191276 0.280142 0.041 Uiso 0.65 1 calc R U P A 1
H1A3 H 0.312155 0.242991 0.295377 0.041 Uiso 0.65 1 calc R U P A 1
N1B N 0.3083(5) 0.1062(8) 0.2953(5) 0.024(2) Uiso 0.35 1 d D . P A 2
H1B1 H 0.329453 0.127392 0.269232 0.037 Uiso 0.35 1 calc R U P A 2
H1B2 H 0.267037 0.111503 0.275033 0.037 Uiso 0.35 1 calc R U P A 2
H1B3 H 0.317955 0.046943 0.304639 0.037 Uiso 0.35 1 calc R U P A 2
N2 N 0.42009(16) 0.0597(3) 0.40693(18) 0.0214(8) Uani 1 1 d D . . . .
H2A H 0.423406 0.027082 0.372926 0.026 Uiso 1 1 calc R U . . .
H2B H 0.397253 0.028045 0.427118 0.026 Uiso 1 1 calc R U . . .
H2C H 0.458393 0.070024 0.434855 0.026 Uiso 1 1 calc R U . . .
N3 N 0.4879(2) 0.5019(4) 0.3864(2) 0.0460(13) Uani 1 1 d D . . . .
H3A H 0.499517 0.553320 0.370393 0.055 Uiso 1 1 calc R U . . .
H3B H 0.514895 0.456574 0.386331 0.055 Uiso 1 1 calc R U . . .
H3C H 0.487727 0.512092 0.427301 0.055 Uiso 1 1 calc R U . . .
N4 N 0.3498(3) 0.4750(7) 0.2414(3) 0.097(3) Uani 1 1 d D . . . .
H4A H 0.344029 0.467969 0.198726 0.116 Uiso 1 1 calc R U . . .
H4B H 0.333482 0.528820 0.248290 0.116 Uiso 1 1 calc R U . . .
H4C H 0.330788 0.428951 0.255534 0.116 Uiso 1 1 calc R U . . .

loop_
_atom_site_aniso_label
_atom_site_aniso_U_11
_atom_site_aniso_U_22
_atom_site_aniso_U_33
_atom_site_aniso_U_23
_atom_site_aniso_U_13
_atom_site_aniso_U_12
V1 0.0084(3) 0.0121(3) 0.0109(3) -0.0004(2) -0.0001(2) -0.0017(2)
V2 0.0083(3) 0.0137(3) 0.0109(3) -0.0014(3) 0.0010(2) -0.0020(2)
V3 0.0092(3) 0.0116(3) 0.0107(3) 0.0014(2) 0.0011(2) -0.0027(2)
V4 0.0096(3) 0.0097(3) 0.0134(3) 0.0014(2) 0.0014(3) -0.0012(2)
V5 0.0093(3) 0.0109(3) 0.0137(3) 0.0022(3) -0.0007(3) 0.0013(2)
V6 0.0063(3) 0.0117(3) 0.0126(3) 0.0009(2) -0.0015(2) 0.0008(2)
B1 0.013(2) 0.014(2) 0.014(2) -0.0007(17) 0.0012(17) -0.0044(17)
B2 0.010(2) 0.014(2) 0.015(2) 0.0002(17) 0.0020(17) -0.0022(16)
B3 0.011(2) 0.013(2) 0.018(2) -0.0020(17) 0.0026(18) 0.0025(17)
B4 0.013(2) 0.017(2) 0.021(2) 0.0002(19) 0.0007(18) 0.0033(18)
B5 0.010(2) 0.013(2) 0.017(2) -0.0008(17) -0.0008(17) 0.0019(16)
B6 0.010(2) 0.014(2) 0.014(2) 0.0001(17) 0.0005(17) -0.0020(16)
B7 0.012(2) 0.016(2) 0.015(2) 0.0009(18) 0.0008(17) -0.0009(17)
B8 0.009(2) 0.013(2) 0.012(2) 0.0016(17) 0.0000(17) -0.0011(16)
B9 0.0070(19) 0.013(2) 0.009(2) 0.0003(16) -0.0004(16) -0.0019(16)
O1 0.0097(13) 0.0122(14) 0.0192(14) 0.0006(11) 0.0039(11) -0.0016(10)
O1W 0.140(11) 0.147(11) 0.120(9) 0.042(8) 0.035(8) 0.023(9)
O2 0.0138(14) 0.0322(18) 0.0157(15) -0.0029(13) 0.0008(12) -0.0021(12)
O2W 0.029(3) 0.040(3) 0.040(3) 0.000 -0.007(2) 0.000
O3 0.0113(13) 0.0164(14) 0.0137(14) -0.0003(11) 0.0009(11) -0.0012(11)
O3W 0.128(6) 0.057(3) 0.121(5) -0.001(3) 0.082(5) 0.001(4)
O4 0.0163(14) 0.0292(17) 0.0155(15) -0.0021(13) 0.0047(12) 0.0016(12)
O4W 0.057(3) 0.085(4) 0.043(3) -0.027(2) 0.000(2) 0.033(3)
O5 0.0084(13) 0.0146(14) 0.0161(14) -0.0026(11) -0.0026(11) -0.0012(11)
O5W 0.108(5) 0.072(4) 0.105(5) 0.009(4) 0.020(4) 0.001(4)
O6 0.0128(13) 0.0170(15) 0.0172(14) -0.0016(11) 0.0043(11) -0.0010(11)
O6W 0.287(13) 0.068(5) 0.142(7) -0.001(5) 0.142(8) 0.010(6)
O7 0.0241(16) 0.0193(16) 0.0279(17) 0.0064(13) -0.0026(14) 0.0046(13)
O8 0.0105(13) 0.0183(15) 0.0137(14) 0.0010(11) 0.0013(11) 0.0003(11)
O9 0.0213(15) 0.0222(16) 0.0165(15) 0.0014(12) 0.0073(12) -0.0079(12)
O10 0.0095(13) 0.0143(14) 0.0143(14) -0.0017(11) -0.0003(11) -0.0006(11)
O11 0.0086(13) 0.0131(14) 0.0126(13) -0.0031(11) 0.0002(10) -0.0038(10)
O12 0.0093(13) 0.0122(13) 0.0134(13) -0.0009(11) 0.0024(11) -0.0007(10)
O13 0.0106(13) 0.0108(13) 0.0177(14) -0.0017(11) 0.0037(11) -0.0012(10)
O14 0.0106(13) 0.0221(16) 0.0196(15) 0.0004(12) -0.0023(11) 0.0034(12)
O16 0.0104(13) 0.0111(13) 0.0135(13) -0.0010(11) -0.0004(11) -0.0021(10)
O17 0.0117(13) 0.0142(14) 0.0161(14) -0.0007(11) 0.0022(11) -0.0004(11)
O18 0.0081(13) 0.0142(14) 0.0180(14) -0.0020(11) 0.0016(11) 0.0013(11)
O19 0.0140(14) 0.0192(15) 0.0168(14) -0.0018(12) 0.0040(11) -0.0051(12)
O20 0.0128(13) 0.0143(14) 0.0168(14) 0.0004(11) 0.0046(11) -0.0027(11)
O21 0.0244(16) 0.0216(16) 0.0275(17) -0.0057(13) 0.0153(14) -0.0087(13)
O22 0.0118(14) 0.0154(15) 0.0211(15) -0.0009(12) 0.0008(12) 0.0039(11)
O23 0.0195(16) 0.0162(16) 0.054(2) -0.0020(15) -0.0046(16) 0.0089(13)
O24 0.0134(14) 0.0123(14) 0.0277(16) 0.0018(12) 0.0010(12) 0.0029(11)
O25 0.0075(13) 0.0140(14) 0.0139(13) -0.0010(11) 0.0010(11) -0.0005(10)
O26 0.0100(13) 0.0122(13) 0.0147(14) -0.0005(11) 0.0000(11) 0.0006(10)
O27 0.0092(13) 0.0198(15) 0.0124(14) -0.0036(11) -0.0011(11) 0.0008(11)
O28 0.0098(13) 0.0190(15) 0.0122(14) -0.0033(11) -0.0001(11) -0.0015(11)
O29 0.0103(14) 0.0378(19) 0.0152(15) -0.0061(13) 0.0001(11) 0.0042(13)
O30 0.0198(15) 0.0146(15) 0.0237(16) 0.0027(12) 0.0043(13) -0.0029(12)
O31 0.0092(13) 0.0137(14) 0.0159(14) 0.0005(11) 0.0004(11) -0.0014(10)
C2 0.039(3) 0.027(3) 0.030(3) 0.009(2) 0.011(2) 0.007(2)
C3 0.119(8) 0.079(6) 0.111(8) 0.026(6) 0.085(7) 0.048(6)
C4 0.080(6) 0.106(8) 0.072(6) -0.007(5) 0.017(5) 0.020(5)
N2 0.0151(18) 0.023(2) 0.0215(19) 0.0029(15) -0.0006(15) -0.0038(15)
N3 0.044(3) 0.064(3) 0.028(2) -0.001(2) 0.008(2) 0.033(3)
N4 0.082(5) 0.146(8) 0.048(4) -0.026(4) 0.001(4) 0.016(5)

loop_
_atom_type_symbol
_atom_type_description
_atom_type_scat_dispersion_real
_atom_type_scat_dispersion_imag
_atom_type_scat_source
C C 0.0033 0.0016 'International Tables Vol C Tables 4.2.6.8 and 6.1.1.4'
H H 0.0000 0.0000 'International Tables Vol C Tables 4.2.6.8 and 6.1.1.4'
B B 0.0013 0.0007 'International Tables Vol C Tables 4.2.6.8 and 6.1.1.4'
N N 0.0061 0.0033 'International Tables Vol C Tables 4.2.6.8 and 6.1.1.4'
O O 0.0106 0.0060 'International Tables Vol C Tables 4.2.6.8 and 6.1.1.4'
V V 0.3005 0.5294 'International Tables Vol C Tables 4.2.6.8 and 6.1.1.4'

loop_
_geom_angle_atom_site_label_1
_geom_angle_atom_site_label_2
_geom_angle_atom_site_label_3
_geom_angle
_geom_angle_site_symmetry_1
_geom_angle_site_symmetry_3
V6 V1 V2 138.54(3) 7_566 .
O1 V1 V2 38.84(8) . .
O1 V1 V6 121.79(9) . 7_566
O1 V1 O13 88.32(12) . 7_566
O2 V1 V2 111.56(11) . .
O2 V1 V6 109.80(11) . 7_566
O2 V1 O1 108.87(14) . .
O2 V1 O6 106.92(14) . .
O2 V1 O13 106.78(14) . 7_566
O2 V1 O31 108.28(14) . .
O6 V1 V2 125.85(9) . .
O6 V1 V6 39.73(9) . 7_566
O6 V1 O1 144.12(12) . .
O6 V1 O13 79.10(12) . 7_566
O13 V1 V2 121.91(8) 7_566 .
O13 V1 V6 39.48(8) 7_566 7_566
O31 V1 V2 38.96(8) . .
O31 V1 V6 126.41(9) . 7_566
O31 V1 O1 77.66(11) . .
O31 V1 O6 93.55(12) . .
O31 V1 O13 144.80(12) . 7_566
V3 V2 V1 74.91(2) . .
O1 V2 V1 39.40(8) . .
O1 V2 V3 111.42(9) . .
O1 V2 O25 90.51(11) . .
O1 V2 O31 77.71(12) . .
O4 V2 V1 111.74(11) . .
O4 V2 V3 111.21(12) . .
O4 V2 O1 109.89(14) . .
O4 V2 O5 109.49(14) . .
O4 V2 O25 107.32(14) . .
O4 V2 O31 107.56(14) . .
O5 V2 V1 111.22(9) . .
O5 V2 V3 39.36(8) . .
O5 V2 O1 138.28(12) . .
O5 V2 O25 90.63(11) . .
O5 V2 O31 77.84(11) . .
O25 V2 V1 124.18(8) . .
O25 V2 V3 124.40(8) . .
O31 V2 V1 38.45(8) . .
O31 V2 V3 38.66(8) . .
O31 V2 O25 145.11(12) . .
V2 V3 V4 138.60(3) . 7_566
O5 V3 V2 38.75(8) . .
O5 V3 V4 121.62(9) . 7_566
O5 V3 O10 89.47(12) . .
O8 V3 V2 126.59(9) . .
O8 V3 V4 38.96(8) . 7_566
O8 V3 O5 143.91(12) . .
O8 V3 O10 78.39(11) . .
O8 V3 O31 94.23(12) . .
O9 V3 V2 109.50(11) . .
O9 V3 V4 111.82(11) . 7_566
O9 V3 O5 108.02(14) . .
O9 V3 O8 108.00(14) . .
O9 V3 O10 106.44(14) . .
O9 V3 O31 106.47(14) . .
O10 V3 V2 123.70(9) . .
O10 V3 V4 39.44(8) . 7_566
O31 V3 V2 39.08(8) . .
O31 V3 V4 126.29(9) . 7_566
O31 V3 O5 77.65(11) . .
O31 V3 O10 146.95(12) . .
V5 V4 V3 75.41(2) 7_566 7_566
O3 V4 V3 111.35(9) . 7_566
O3 V4 V5 39.39(8) . 7_566
O3 V4 O8 78.28(12) . 7_566
O3 V4 O10 140.72(12) . 7_566
O3 V4 O12 89.86(11) . 7_566
O8 V4 V3 38.33(8) 7_566 7_566
O8 V4 V5 39.18(8) 7_566 7_566
O8 V4 O10 77.93(11) 7_566 7_566
O8 V4 O12 145.00(12) 7_566 7_566
O10 V4 V3 39.61(8) 7_566 7_566
O10 V4 V5 113.26(8) 7_566 7_566
O10 V4 O12 92.04(11) 7_566 7_566
O12 V4 V3 124.25(8) 7_566 7_566
O12 V4 V5 124.18(8) 7_566 7_566
O30 V4 V3 112.70(11) . 7_566
O30 V4 V5 111.50(11) . 7_566
O30 V4 O3 109.86(14) . .
O30 V4 O8 108.69(14) . 7_566
O30 V4 O10 107.17(14) . 7_566
O30 V4 O12 106.31(14) . 7_566
V4 V5 V6 137.50(3) 7_566 7_566
O3 V5 V4 39.16(8) 7_566 7_566
O3 V5 V6 120.23(9) 7_566 7_566
O3 V5 O17 87.94(12) 7_566 7_566
O6 V5 V4 124.94(9) . 7_566
O6 V5 V6 39.33(8) . 7_566
O6 V5 O3 141.87(12) . 7_566
O6 V5 O8 92.21(12) . .
O6 V5 O17 78.07(12) . 7_566
O7 V5 V4 112.05(12) . 7_566
O7 V5 V6 110.42(12) . 7_566
O7 V5 O3 111.24(15) . 7_566
O7 V5 O6 106.81(15) . .
O7 V5 O8 108.09(15) . .
O7 V5 O17 108.09(15) . 7_566
O8 V5 V4 39.59(8) . 7_566
O8 V5 V6 124.71(9) . 7_566
O8 V5 O3 78.45(12) . 7_566
O8 V5 O17 143.82(12) . 7_566
O17 V5 V4 122.01(9) 7_566 7_566
O17 V5 V6 38.86(8) 7_566 7_566
V1 V6 V5 75.83(2) 7_566 7_566
O6 V6 V1 38.96(9) 7_566 7_566
O6 V6 V5 38.89(8) 7_566 7_566
O6 V6 O16 145.08(12) 7_566 .
O13 V6 V1 39.79(8) . 7_566
O13 V6 V5 113.06(8) . 7_566
O13 V6 O6 78.64(12) . 7_566
O13 V6 O16 90.13(12) . .
O14 V6 V1 111.18(11) . 7_566
O14 V6 V5 110.77(11) . 7_566
O14 V6 O6 107.42(14) . 7_566
O14 V6 O13 108.46(14) . .
O14 V6 O16 107.49(14) . .
O14 V6 O17 107.97(14) . .
O16 V6 V1 123.87(8) . 7_566
O16 V6 V5 124.64(8) . 7_566
O17 V6 V1 112.81(9) . 7_566
O17 V6 V5 39.55(8) . 7_566
O17 V6 O6 78.33(12) . 7_566
O17 V6 O13 141.26(12) . .
O17 V6 O16 91.26(12) . .
O27 B1 O28 122.4(4) . .
O27 B1 O29 117.7(4) . .
O28 B1 O29 119.9(4) . .
O1 B2 O12 107.7(3) . 7_566
O26 B2 O1 111.1(3) . .
O26 B2 O12 112.6(3) . 7_566
O26 B2 O27 107.6(3) . .
O27 B2 O1 108.5(3) . .
O27 B2 O12 109.2(3) . 7_566
O3 B3 O24 109.0(3) . .
O3 B3 O25 108.0(3) . .
O24 B3 O25 109.5(3) . .
O26 B3 O3 110.3(3) . .
O26 B3 O24 107.4(3) . .
O26 B3 O25 112.6(3) . .
O22 B4 O23 120.4(4) . .
O24 B4 O22 122.7(4) . .
O24 B4 O23 116.9(4) . .
O17 B5 O25 107.6(3) . .
O18 B5 O17 110.7(3) . .
O18 B5 O22 107.6(3) . .
O18 B5 O25 113.4(3) . .
O22 B5 O17 109.2(3) . .
O22 B5 O25 108.3(3) . .
O5 B6 O16 106.5(3) . .
O18 B6 O5 111.7(3) . .
O18 B6 O16 112.9(3) . .
O18 B6 O19 107.0(3) . .
O19 B6 O5 108.7(3) . .
O19 B6 O16 109.9(3) . .
O19 B7 O21 117.2(4) . .
O20 B7 O19 121.9(4) . .
O20 B7 O21 120.9(4) . .
O10 B8 O16 108.6(3) . .
O11 B8 O10 110.1(3) . .
O11 B8 O16 114.3(3) . .
O11 B8 O20 106.4(3) . .
O20 B8 O10 109.7(3) . .
O20 B8 O16 107.6(3) . .
O11 B9 O12 113.0(3) . .
O11 B9 O13 111.1(3) . .
O11 B9 O28 108.1(3) . 7_566
O13 B9 O12 108.4(3) . .
O13 B9 O28 107.8(3) . 7_566
O28 B9 O12 108.3(3) 7_566 .
V2 O1 V1 101.76(13) . .
B2 O1 V1 128.4(2) . .
B2 O1 V2 129.9(2) . .
V4 O3 V5 101.45(13) . 7_566
B3 O3 V4 130.7(2) . .
B3 O3 V5 127.7(2) . 7_566
V2 O5 V3 101.89(12) . .
B6 O5 V2 130.0(2) . .
B6 O5 V3 128.1(2) . .
V1 O6 V5 146.75(16) . .
V1 O6 V6 101.30(13) . 7_566
V5 O6 V6 101.79(13) . 7_566
V3 O8 V4 102.71(12) . 7_566
V3 O8 V5 145.79(16) . .
V5 O8 V4 101.24(13) . 7_566
V4 O10 V3 100.95(12) 7_566 .
B8 O10 V3 128.6(2) . .
B8 O10 V4 129.4(2) . 7_566
B9 O11 B8 120.4(3) . .
B2 O12 V4 121.4(2) 7_566 7_566
B9 O12 V4 121.2(2) . 7_566
B9 O12 B2 114.5(3) . 7_566
V6 O13 V1 100.73(12) . 7_566
B9 O13 V1 128.4(2) . 7_566
B9 O13 V6 130.9(2) . .
B6 O16 V6 121.3(2) . .
B8 O16 V6 122.5(2) . .
B8 O16 B6 114.5(3) . .
V6 O17 V5 101.59(13) . 7_566
B5 O17 V5 128.7(2) . 7_566
B5 O17 V6 129.7(2) . .
B6 O18 B5 120.2(3) . .
B7 O19 B6 122.1(3) . .
B7 O20 B8 123.0(3) . .
B7 O21 H21 109.5 . .
B4 O22 B5 122.2(3) . .
B4 O23 H23 111.1 . .
B4 O24 B3 121.3(3) . .
B3 O25 V2 121.7(2) . .
B3 O25 B5 113.7(3) . .
B5 O25 V2 121.7(2) . .
B2 O26 B3 120.2(3) . .
B1 O27 B2 122.0(3) . .
B1 O28 B9 121.3(3) . 7_566
B1 O29 H29 109.5 . .
V1 O31 V2 102.59(13) . .
V1 O31 V3 144.67(16) . .
V3 O31 V2 102.26(12) . .
H1A4 C1A H1A5 108.2 . .
C2 C1A H1A4 109.8 . .
C2 C1A H1A5 109.8 . .
N1A C1A H1A4 109.8 . .
N1A C1A H1A5 109.8 . .
N1A C1A C2 109.4(5) . .
H1B4 C1B H1B5 108.8 . .
C2 C1B H1B4 110.7 . .
C2 C1B H1B5 110.7 . .
C2 C1B N1B 105.2(10) . .
N1B C1B H1B4 110.7 . .
N1B C1B H1B5 110.7 . .
C1A C2 H2D 110.7 . .
C1A C2 H2E 110.7 . .
C1B C2 N2 125.3(7) . .
H2D C2 H2E 108.8 . .
N2 C2 C1A 105.1(4) . .
N2 C2 H2D 110.7 . .
N2 C2 H2E 110.7 . .
H3D C3 H3E 108.1 . .
C4 C3 H3D 109.6 . .
C4 C3 H3E 109.6 . .
C4 C3 N3 110.3(7) . .
N3 C3 H3D 109.6 . .
N3 C3 H3E 109.6 . .
C3 C4 H4D 110.8 . .
C3 C4 H4E 110.8 . .
C3 C4 N4 104.9(7) . .
H4D C4 H4E 108.8 . .
N4 C4 H4D 110.8 . .
N4 C4 H4E 110.8 . .
C1A N1A H1A1 109.5 . .
C1A N1A H1A2 109.5 . .
C1A N1A H1A3 109.5 . .
H1A1 N1A H1A2 109.5 . .
H1A1 N1A H1A3 109.5 . .
H1A2 N1A H1A3 109.5 . .
C1B N1B H1B1 109.5 . .
C1B N1B H1B2 109.5 . .
C1B N1B H1B3 109.5 . .
H1B1 N1B H1B2 109.5 . .
H1B1 N1B H1B3 109.5 . .
H1B2 N1B H1B3 109.5 . .
C2 N2 H2A 109.5 . .
C2 N2 H2B 109.5 . .
C2 N2 H2C 109.5 . .
H2A N2 H2B 109.5 . .
H2A N2 H2C 109.5 . .
H2B N2 H2C 109.5 . .
C3 N3 H3A 109.5 . .
C3 N3 H3B 109.5 . .
C3 N3 H3C 109.5 . .
H3A N3 H3B 109.5 . .
H3A N3 H3C 109.5 . .
H3B N3 H3C 109.5 . .
C4 N4 H4A 109.5 . .
C4 N4 H4B 109.5 . .
C4 N4 H4C 109.5 . .
H4A N4 H4B 109.5 . .
H4A N4 H4C 109.5 . .
H4B N4 H4C 109.5 . .

loop_
_geom_bond_atom_site_label_1
_geom_bond_atom_site_label_2
_geom_bond_distance
_geom_bond_site_symmetry_2
V1 V2 3.0112(9) .
V1 V6 2.9943(10) 7_566
V1 O1 1.952(3) .
V1 O2 1.628(3) .
V1 O6 1.920(3) .
V1 O13 1.950(3) 7_566
V1 O31 1.919(3) .
V2 V3 3.0072(9) .
V2 O1 1.929(3) .
V2 O4 1.641(3) .
V2 O5 1.924(3) .
V2 O25 2.002(3) .
V2 O31 1.940(3) .
V3 V4 3.0243(10) 7_566
V3 O5 1.949(3) .
V3 O8 1.923(3) .
V3 O9 1.627(3) .
V3 O10 1.964(3) .
V3 O31 1.922(3) .
V4 V5 3.0007(9) 7_566
V4 O3 1.933(3) .
V4 O8 1.950(3) 7_566
V4 O10 1.957(3) 7_566
V4 O12 2.013(3) 7_566
V4 O30 1.618(3) .
V5 V6 3.0149(9) 7_566
V5 O3 1.943(3) 7_566
V5 O6 1.933(3) .
V5 O7 1.626(3) .
V5 O8 1.933(3) .
V5 O17 1.960(3) 7_566
V6 O6 1.952(3) 7_566
V6 O13 1.938(3) .
V6 O14 1.627(3) .
V6 O16 1.994(3) .
V6 O17 1.931(3) .
B1 O27 1.341(5) .
B1 O28 1.374(6) .
B1 O29 1.377(5) .
B2 O1 1.476(5) .
B2 O12 1.519(5) 7_566
B2 O26 1.427(5) .
B2 O27 1.474(5) .
B3 O3 1.468(5) .
B3 O24 1.488(5) .
B3 O25 1.516(5) .
B3 O26 1.430(5) .
B4 O22 1.356(6) .
B4 O23 1.376(6) .
B4 O24 1.360(6) .
B5 O17 1.478(5) .
B5 O18 1.428(5) .
B5 O22 1.475(5) .
B5 O25 1.524(5) .
B6 O5 1.480(5) .
B6 O16 1.522(5) .
B6 O18 1.423(5) .
B6 O19 1.481(5) .
B7 O19 1.357(6) .
B7 O20 1.352(6) .
B7 O21 1.380(6) .
B8 O10 1.484(5) .
B8 O11 1.435(5) .
B8 O16 1.512(5) .
B8 O20 1.474(5) .
B9 O11 1.429(5) .
B9 O12 1.508(5) .
B9 O13 1.474(5) .
B9 O28 1.500(5) 7_566
O21 H21 0.8400 .
O23 H23 0.7924 .
O29 H29 0.8400 .
C1A H1A4 0.9900 .
C1A H1A5 0.9900 .
C1A C2 1.574(8) .
C1A N1A 1.486(8) .
C1B H1B4 0.9900 .
C1B H1B5 0.9900 .
C1B C2 1.405(12) .
C1B N1B 1.501(14) .
C2 H2D 0.9900 .
C2 H2E 0.9900 .
C2 N2 1.487(6) .
C3 H3D 0.9900 .
C3 H3E 0.9900 .
C3 C4 1.428(10) .
C3 N3 1.599(10) .
C4 H4D 0.9900 .
C4 H4E 0.9900 .
C4 N4 1.476(10) .
N1A H1A1 0.9100 .
N1A H1A2 0.9100 .
N1A H1A3 0.9100 .
N1B H1B1 0.9100 .
N1B H1B2 0.9100 .
N1B H1B3 0.9100 .
N2 H2A 0.9100 .
N2 H2B 0.9100 .
N2 H2C 0.9100 .
N3 H3A 0.9100 .
N3 H3B 0.9100 .
N3 H3C 0.9100 .
N4 H4A 0.9100 .
N4 H4B 0.9100 .
N4 H4C 0.9100 .

loop_
_geom_torsion_atom_site_label_1
_geom_torsion_atom_site_label_2
_geom_torsion_atom_site_label_3
_geom_torsion_atom_site_label_4
_geom_torsion
_geom_torsion_site_symmetry_1
_geom_torsion_site_symmetry_4
O1 B2 O26 B3 50.4(5) . .
O1 B2 O27 B1 -87.7(4) . .
O3 B3 O24 B4 -93.0(4) . .
O3 B3 O25 V2 -92.6(3) . .
O3 B3 O25 B5 68.5(4) . .
O3 B3 O26 B2 51.0(5) . .
O5 B6 O16 V6 95.2(3) . .
O5 B6 O16 B8 -70.5(4) . .
O5 B6 O18 B5 -50.1(5) . .
O5 B6 O19 B7 96.7(4) . .
O10 B8 O11 B9 56.7(5) . .
O10 B8 O16 V6 -98.3(3) . .
O10 B8 O16 B6 67.2(4) . .
O10 B8 O20 B7 -87.7(4) . .
O11 B8 O10 V3 -169.6(2) . .
O11 B8 O10 V4 -3.4(5) . 7_566
O11 B8 O16 V6 25.1(4) . .
O11 B8 O16 B6 -169.4(3) . .
O11 B8 O20 B7 153.2(3) . .
O11 B9 O12 V4 29.4(4) . 7_566
O11 B9 O12 B2 -169.7(3) . 7_566
O11 B9 O13 V1 -174.6(2) . 7_566
O11 B9 O13 V6 3.6(5) . .
O12 B2 O1 V1 -50.9(4) 7_566 .
O12 B2 O1 V2 130.6(3) 7_566 .
O12 B2 O26 B3 -70.5(4) 7_566 .
O12 B2 O27 B1 29.4(5) 7_566 .
O12 B9 O11 B8 -71.8(4) . .
O12 B9 O13 V1 -49.9(4) . 7_566
O12 B9 O13 V6 128.3(3) . .
O13 B9 O11 B8 50.2(4) . .
O13 B9 O12 V4 -94.2(3) . 7_566
O13 B9 O12 B2 66.7(4) . 7_566
O16 B6 O5 V2 -129.5(3) . .
O16 B6 O5 V3 51.5(4) . .
O16 B6 O18 B5 69.9(4) . .
O16 B6 O19 B7 -19.5(5) . .
O16 B8 O10 V3 -43.7(4) . .
O16 B8 O10 V4 122.5(3) . 7_566
O16 B8 O11 B9 -65.9(5) . .
O16 B8 O20 B7 30.3(5) . .
O17 B5 O18 B6 -53.1(5) . .
O17 B5 O22 B4 87.7(4) . .
O17 B5 O25 V2 94.9(3) . .
O17 B5 O25 B3 -66.2(4) . .
O18 B5 O17 V5 174.5(2) . 7_566
O18 B5 O17 V6 -3.0(5) . .
O18 B5 O22 B4 -152.0(4) . .
O18 B5 O25 V2 -27.8(4) . .
O18 B5 O25 B3 171.1(3) . .
O18 B6 O5 V2 -5.8(5) . .
O18 B6 O5 V3 175.3(2) . .
O18 B6 O16 V6 -27.8(4) . .
O18 B6 O16 B8 166.5(3) . .
O18 B6 O19 B7 -142.5(4) . .
O19 B6 O5 V2 112.1(3) . .
O19 B6 O5 V3 -66.8(4) . .
O19 B6 O16 V6 -147.2(2) . .
O19 B6 O16 B8 47.1(4) . .
O19 B6 O18 B5 -169.0(3) . .
O19 B7 O20 B8 -4.3(6) . .
O20 B7 O19 B6 -1.7(6) . .
O20 B8 O10 V3 73.7(4) . .
O20 B8 O10 V4 -120.1(3) . 7_566
O20 B8 O11 B9 175.5(3) . .
O20 B8 O16 V6 143.0(2) . .
O20 B8 O16 B6 -51.5(4) . .
O21 B7 O19 B6 177.9(4) . .
O21 B7 O20 B8 176.0(4) . .
O22 B4 O24 B3 -2.8(7) . .
O22 B5 O17 V5 -67.2(4) . 7_566
O22 B5 O17 V6 115.3(3) . .
O22 B5 O18 B6 -172.4(3) . .
O22 B5 O25 V2 -147.1(2) . .
O22 B5 O25 B3 51.8(4) . .
O23 B4 O22 B5 -175.2(4) . .
O23 B4 O24 B3 177.7(4) . .
O24 B3 O3 V4 -110.2(3) . .
O24 B3 O3 V5 64.8(4) . 7_566
O24 B3 O25 V2 148.8(2) . .
O24 B3 O25 B5 -50.1(4) . .
O24 B3 O26 B2 169.7(3) . .
O24 B4 O22 B5 5.2(7) . .
O25 B3 O3 V4 130.9(3) . .
O25 B3 O3 V5 -54.1(4) . 7_566
O25 B3 O24 B4 25.1(5) . .
O25 B3 O26 B2 -69.7(5) . .
O25 B5 O17 V5 50.1(4) . 7_566
O25 B5 O17 V6 -127.4(3) . .
O25 B5 O18 B6 67.9(5) . .
O25 B5 O22 B4 -29.2(5) . .
O26 B2 O1 V1 -174.7(2) . .
O26 B2 O1 V2 6.9(5) . .
O26 B2 O27 B1 152.0(4) . .
O26 B3 O3 V4 7.5(5) . .
O26 B3 O3 V5 -177.5(2) . 7_566
O26 B3 O24 B4 147.6(4) . .
O26 B3 O25 V2 29.4(4) . .
O26 B3 O25 B5 -169.5(3) . .
O27 B1 O28 B9 9.5(6) . 7_566
O27 B2 O1 V1 67.2(4) . .
O27 B2 O1 V2 -111.2(3) . .
O27 B2 O26 B3 169.0(3) . .
O28 B1 O27 B2 -9.7(6) . .
O28 B9 O11 B8 168.3(3) 7_566 .
O28 B9 O12 V4 149.1(2) 7_566 7_566
O28 B9 O12 B2 -50.0(4) 7_566 7_566
O28 B9 O13 V1 67.2(4) 7_566 7_566
O28 B9 O13 V6 -114.6(3) 7_566 .
O29 B1 O27 B2 171.0(4) . .
O29 B1 O28 B9 -171.2(4) . 7_566
N1A C1A C2 N2 178.9(5) . .
N1B C1B C2 N2 -63.7(12) . .
N3 C3 C4 N4 -162.8(7) . .

loop_
_platon_squeeze_void_nr
_platon_squeeze_void_average_x
_platon_squeeze_void_average_y
_platon_squeeze_void_average_z
_platon_squeeze_void_volume
_platon_squeeze_void_count_electrons
_platon_squeeze_void_content
1 0.500 0.151 0.750 17 4 ' '
2 0.371 0.233 0.620 32 9 ' '
3 0.629 0.233 0.880 32 9 ' '
4 0.871 0.267 0.120 32 9 ' '
5 0.129 0.267 0.380 32 9 ' '
6 1.000 0.349 0.250 16 4 ' '
7 1.000 0.651 0.750 17 4 ' '
8 0.871 0.733 0.620 32 9 ' '
9 0.129 0.733 0.880 32 9 ' '
10 0.371 0.767 0.120 32 9 ' '
11 0.629 0.767 0.380 32 9 ' '
12 0.500 0.849 0.250 16 4 ' '
